data_1542785
loop_
_publ_author_name
'Dubey, Ritesh'
'Desiraju, Gautam R.'

_publ_section_title
;
 Combinatorial selection of molecular conformations and supramolecular
 synthons in quercetin cocrystal landscapes: a route to ternary solids
;
_journal_issue 4
_journal_name_full IUCrJ
_journal_page_first 402
_journal_page_last 408
_journal_paper_doi 10.1107/S2052252515009884
_journal_volume 2
_journal_year 2015
_chemical_formula_sum 'C31 H34 N4 O7'
_chemical_formula_weight 574.62
_chemical_name_systematic
;
 ?
;
_space_group_crystal_system monoclinic
_space_group_IT_number 14
_space_group_name_Hall '-P 2ybc'
_space_group_name_H-M_alt 'P 1 21/c 1'
_symmetry_space_group_name_Hall '-P 2ybc'
_symmetry_space_group_name_H-M 'P 1 21/c 1'
_atom_sites_solution_hydrogens mixed
_audit_creation_method SHELXL-2013
_cell_angle_alpha 90
_cell_angle_beta 104.415(7)
_cell_angle_gamma 90
_cell_formula_units_Z 4
_cell_length_a 15.831(2)
_cell_length_b 9.3122(13)
_cell_length_c 20.211(3)
_cell_measurement_temperature 150(2)
_cell_volume 2885.7(7)
_computing_structure_refinement 'SHELXL-2013 (Sheldrick, 2013)'
_diffrn_ambient_temperature 150(2)
_diffrn_measured_fraction_theta_full 0.995
_diffrn_measured_fraction_theta_max 0.992
_diffrn_radiation_type MoK\a
_diffrn_radiation_wavelength 0.71073
_diffrn_reflns_av_R_equivalents 0.0773
_diffrn_reflns_av_unetI/netI 0.0736
_diffrn_reflns_laue_measured_fraction_full 0.995
_diffrn_reflns_laue_measured_fraction_max 0.992
_diffrn_reflns_limit_h_max 20
_diffrn_reflns_limit_h_min -20
_diffrn_reflns_limit_k_max 12
_diffrn_reflns_limit_k_min -12
_diffrn_reflns_limit_l_max 26
_diffrn_reflns_limit_l_min -26
_diffrn_reflns_number 22578
_diffrn_reflns_point_group_measured_fraction_full 0.995
_diffrn_reflns_point_group_measured_fraction_max 0.992
_diffrn_reflns_theta_full 25.242
_diffrn_reflns_theta_max 27.474
_diffrn_reflns_theta_min 3.019
_exptl_absorpt_coefficient_mu 0.095
_exptl_absorpt_correction_T_max 1.000
_exptl_absorpt_correction_T_min 0.821
_exptl_absorpt_correction_type multi-scan
_exptl_absorpt_process_details 'Jacobson, R. (1998) Private communication'
_exptl_crystal_colour Yellow
_exptl_crystal_density_diffrn 1.323
_exptl_crystal_description Plate
_exptl_crystal_F_000 1216
_exptl_crystal_size_max 0.450
_exptl_crystal_size_mid 0.400
_exptl_crystal_size_min 0.120
_refine_diff_density_max 0.320
_refine_diff_density_min -0.329
_refine_diff_density_rms 0.060
_refine_ls_extinction_method none
_refine_ls_goodness_of_fit_ref 0.959
_refine_ls_hydrogen_treatment mixed
_refine_ls_matrix_type full
_refine_ls_number_parameters 399
_refine_ls_number_reflns 6558
_refine_ls_number_restraints 0
_refine_ls_restrained_S_all 0.959
_refine_ls_R_factor_all 0.1113
_refine_ls_R_factor_gt 0.0628
_refine_ls_shift/su_max 0.000
_refine_ls_shift/su_mean 0.000
_refine_ls_structure_factor_coef Fsqd
_refine_ls_weighting_details
;
 w=1/[\s^2^(Fo^2^)+(0.0734P)^2^+1.8069P]
 where P=(Fo^2^+2Fc^2^)/3
;
_refine_ls_weighting_scheme calc
_refine_ls_wR_factor_gt 0.1398
_refine_ls_wR_factor_ref 0.1626
_reflns_Friedel_coverage 0.000
_reflns_number_gt 4018
_reflns_number_total 6558
_reflns_threshold_expression 'I > 2\s(I)'
_cod_data_source_file lc5063.cif
_cod_data_source_block QTMP_II
_cod_depositor_comments
;
The following automatic conversions were performed:

'_exptl_absorpt_correction_type' value 'Multi-scan' changed to
'multi-scan' according to
/usr/data/users/saulius/automatic-downloads/current/IUCr/lib/dictionaries/cif_core.dic
dictionary named 'cif_core.dic' version 2.4.2 from 2011-04-26.

Automatic conversion script
Id: cif_fix_values 4287 2015-11-16 14:04:37Z antanas 
;
_cod_database_code 1542785
_publcif_datablock.id {48d5968f-c029-4750-a45d-eb2b76152c9d}

_shelx_space_group_comment
;
The symmetry employed for this shelxl refinement is uniquely defined
by the following loop, which should always be used as a source of
symmetry information in preference to the above space-group names.
They are only intended as comments.
;
_shelx_estimated_absorpt_t_min 0.959
_shelx_estimated_absorpt_t_max 0.989
_shelxl_version_number 2013-2

loop_
_space_group_symop_operation_xyz
'x, y, z'
'-x, y+1/2, -z+1/2'
'-x, -y, -z'
'x, -y-1/2, z-1/2'

loop_
_atom_site_label
_atom_site_type_symbol
_atom_site_fract_x
_atom_site_fract_y
_atom_site_fract_z
_atom_site_U_iso_or_equiv
_atom_site_adp_type
_atom_site_occupancy
_atom_site_site_symmetry_order
_atom_site_calc_flag
_atom_site_refinement_flags_posn
_atom_site_refinement_flags_adp
O7 O 0.71359(11) -0.07040(17) -0.02995(8) 0.0167(4) Uani 1 1 d . .
O6 O 0.79097(12) 0.0522(2) 0.28380(8) 0.0247(4) Uani 1 1 d . .
O5 O 0.88726(11) 0.2441(2) 0.22957(8) 0.0210(4) Uani 1 1 d . .
O1 O 0.55924(13) -0.3277(2) -0.22519(9) 0.0266(4) Uani 1 1 d . .
O2 O 0.74181(12) 0.05103(19) -0.25448(8) 0.0218(4) Uani 1 1 d . .
O3 O 0.82603(12) 0.18958(19) -0.14494(8) 0.0234(4) Uani 1 1 d . .
O4 O 0.86091(13) 0.2338(2) -0.00775(9) 0.0271(5) Uani 1 1 d . .
N1 N 0.97376(13) 0.4223(2) 0.15543(10) 0.0198(5) Uani 1 1 d . .
N2 N 1.05110(13) 0.5943(2) 0.07598(10) 0.0190(5) Uani 1 1 d . .
N3 N 0.42305(14) 0.3371(2) -0.05778(11) 0.0248(5) Uani 1 1 d . .
N4 N 0.50090(13) 0.5199(2) -0.13237(10) 0.0205(5) Uani 1 1 d . .
C7 C 0.79003(16) 0.1075(3) -0.11043(11) 0.0168(5) Uani 1 1 d . .
C6 C 0.73144(15) -0.0043(2) -0.14023(11) 0.0154(5) Uani 1 1 d . .
C16 C 1.03420(16) 0.3681(3) 0.12561(12) 0.0203(5) Uani 1 1 d . .
C12 C 0.83520(15) 0.1481(3) 0.18636(11) 0.0161(5) Uani 1 1 d . .
C10 C 0.77477(15) 0.0436(2) 0.07474(11) 0.0147(5) Uani 1 1 d . .
C26 C 0.43499(16) 0.5672(3) -0.10743(13) 0.0212(6) Uani 1 1 d . .
C2 C 0.63664(16) -0.2018(3) -0.12467(12) 0.0180(5) Uani 1 1 d . .
H2 H 0.6127 -0.2600 -0.0952 0.022 Uiso 1 1 calc R U
C13 C 0.78720(16) 0.0513(3) 0.21548(11) 0.0175(5) Uani 1 1 d . .
C19 C 0.95242(16) 0.5616(3) 0.14611(12) 0.0204(5) Uani 1 1 d . .
C4 C 0.65135(16) -0.1390(3) -0.23841(12) 0.0181(5) Uani 1 1 d . .
H4 H 0.6364 -0.1565 -0.2862 0.022 Uiso 1 1 calc R U
C8 C 0.80664(16) 0.1258(3) -0.03700(12) 0.0169(5) Uani 1 1 d . .
C32 C 0.40644(19) 0.7197(3) -0.12155(15) 0.0292(6) Uani 1 1 d . .
H32A H 0.4421 0.7657 -0.1488 0.044 Uiso 1 1 calc R U
H32B H 0.4135 0.7713 -0.0783 0.044 Uiso 1 1 calc R U
H32C H 0.3450 0.7220 -0.1468 0.044 Uiso 1 1 calc R U
C5 C 0.70798(15) -0.0313(3) -0.21204(12) 0.0166(5) Uani 1 1 d . .
C9 C 0.76815(15) 0.0387(2) 0.00106(11) 0.0158(5) Uani 1 1 d . .
C15 C 0.72792(16) -0.0535(3) 0.10456(12) 0.0193(5) Uani 1 1 d . .
H15 H 0.6917 -0.1235 0.0771 0.023 Uiso 1 1 calc R U
C11 C 0.82822(15) 0.1449(3) 0.11705(11) 0.0153(5) Uani 1 1 d . .
H11 H 0.8601 0.2122 0.0975 0.018 Uiso 1 1 calc R U
C1 C 0.69418(15) -0.0917(3) -0.09922(11) 0.0154(5) Uani 1 1 d . .
C14 C 0.73436(17) -0.0477(3) 0.17430(12) 0.0225(6) Uani 1 1 d . .
H14 H 0.7016 -0.1133 0.1940 0.027 Uiso 1 1 calc R U
C3 C 0.61492(16) -0.2245(3) -0.19535(12) 0.0179(5) Uani 1 1 d . .
C31 C 0.32062(18) 0.5209(3) -0.04125(15) 0.0346(7) Uani 1 1 d . .
H31A H 0.3024 0.4412 -0.0164 0.052 Uiso 1 1 calc R U
H31B H 0.2717 0.5502 -0.0789 0.052 Uiso 1 1 calc R U
H31C H 0.3388 0.6022 -0.0101 0.052 Uiso 1 1 calc R U
C18 C 0.99137(16) 0.6492(3) 0.10574(12) 0.0197(5) Uani 1 1 d . .
C25 C 0.39589(16) 0.4737(3) -0.06944(13) 0.0233(6) Uani 1 1 d . .
C24 C 0.96937(19) 0.8052(3) 0.09556(15) 0.0286(6) Uani 1 1 d . .
H24A H 1.0030 0.8477 0.0658 0.043 Uiso 1 1 calc R U
H24B H 0.9838 0.8542 0.1399 0.043 Uiso 1 1 calc R U
H24C H 0.9069 0.8158 0.0743 0.043 Uiso 1 1 calc R U
C23 C 1.14606(17) 0.4027(3) 0.05620(14) 0.0269(6) Uani 1 1 d . .
H23A H 1.1647 0.4799 0.0301 0.040 Uiso 1 1 calc R U
H23B H 1.1252 0.3211 0.0260 0.040 Uiso 1 1 calc R U
H23C H 1.1955 0.3722 0.0932 0.040 Uiso 1 1 calc R U
C27 C 0.52894(16) 0.3839(3) -0.12101(13) 0.0221(6) Uani 1 1 d . .
C17 C 1.07375(15) 0.4561(3) 0.08588(11) 0.0183(5) Uani 1 1 d . .
C28 C 0.48904(17) 0.2916(3) -0.08359(13) 0.0238(6) Uani 1 1 d . .
C29 C 0.5162(2) 0.1371(3) -0.07165(17) 0.0371(7) Uani 1 1 d . .
H29A H 0.4805 0.0904 -0.0446 0.056 Uiso 1 1 calc R U
H29B H 0.5778 0.1323 -0.0469 0.056 Uiso 1 1 calc R U
H29C H 0.5078 0.0879 -0.1157 0.056 Uiso 1 1 calc R U
C30 C 0.60303(18) 0.3368(3) -0.14988(15) 0.0302(6) Uani 1 1 d . .
H30A H 0.6216 0.4172 -0.1742 0.045 Uiso 1 1 calc R U
H30B H 0.5839 0.2570 -0.1817 0.045 Uiso 1 1 calc R U
H30C H 0.6519 0.3055 -0.1127 0.045 Uiso 1 1 calc R U
C22 C 1.05796(19) 0.2126(3) 0.13664(15) 0.0296(6) Uani 1 1 d . .
H22A H 1.0239 0.1691 0.1658 0.044 Uiso 1 1 calc R U
H22B H 1.1203 0.2041 0.1588 0.044 Uiso 1 1 calc R U
H22C H 1.0453 0.1630 0.0925 0.044 Uiso 1 1 calc R U
C21 C 0.88591(19) 0.6216(3) 0.18047(15) 0.0333(7) Uani 1 1 d . .
H21A H 0.8661 0.5454 0.2065 0.050 Uiso 1 1 calc R U
H21B H 0.8361 0.6591 0.1458 0.050 Uiso 1 1 calc R U
H21C H 0.9123 0.6992 0.2115 0.050 Uiso 1 1 calc R U
H5O H 0.914(2) 0.307(3) 0.2056(16) 0.040(9) Uiso 1 1 d . .
H1O H 0.543(2) -0.375(4) -0.1923(18) 0.057(11) Uiso 1 1 d . .
H4O H 0.882(2) 0.293(4) -0.0376(19) 0.071(12) Uiso 1 1 d . .
H2O H 0.781(2) 0.115(4) -0.2262(19) 0.066(12) Uiso 1 1 d . .
H6O H 0.817(2) 0.131(4) 0.3047(16) 0.045(10) Uiso 1 1 d . .

loop_
_atom_site_aniso_label
_atom_site_aniso_U_11
_atom_site_aniso_U_22
_atom_site_aniso_U_33
_atom_site_aniso_U_23
_atom_site_aniso_U_13
_atom_site_aniso_U_12
O7 0.0217(9) 0.0172(9) 0.0113(8) -0.0008(6) 0.0047(7) -0.0057(7)
O6 0.0349(11) 0.0298(11) 0.0107(8) 0.0008(8) 0.0083(8) -0.0082(9)
O5 0.0258(10) 0.0256(10) 0.0130(8) -0.0038(7) 0.0073(7) -0.0087(8)
O1 0.0352(11) 0.0252(10) 0.0181(9) -0.0035(8) 0.0040(8) -0.0132(9)
O2 0.0290(10) 0.0241(10) 0.0137(8) 0.0001(7) 0.0079(8) -0.0063(8)
O3 0.0302(10) 0.0260(10) 0.0159(9) 0.0004(7) 0.0092(8) -0.0107(8)
O4 0.0389(11) 0.0293(10) 0.0142(9) -0.0033(8) 0.0088(8) -0.0219(9)
N1 0.0193(11) 0.0214(11) 0.0187(10) -0.0018(9) 0.0048(9) -0.0029(9)
N2 0.0191(11) 0.0212(11) 0.0156(10) -0.0005(8) 0.0026(8) -0.0051(9)
N3 0.0210(12) 0.0270(12) 0.0243(12) 0.0066(9) 0.0018(9) -0.0017(10)
N4 0.0190(11) 0.0186(11) 0.0218(11) -0.0025(9) 0.0011(9) -0.0005(9)
C7 0.0188(12) 0.0179(12) 0.0147(12) 0.0025(9) 0.0059(10) 0.0016(10)
C6 0.0168(12) 0.0148(12) 0.0155(12) 0.0005(9) 0.0059(9) 0.0018(10)
C16 0.0221(13) 0.0206(13) 0.0164(12) -0.0013(10) 0.0013(10) -0.0038(11)
C12 0.0169(12) 0.0153(12) 0.0155(12) -0.0013(9) 0.0031(10) 0.0013(10)
C10 0.0160(12) 0.0139(12) 0.0145(11) 0.0016(9) 0.0041(9) 0.0023(10)
C26 0.0202(13) 0.0185(13) 0.0216(13) -0.0030(10) -0.0009(10) 0.0006(11)
C2 0.0201(13) 0.0183(13) 0.0164(12) 0.0028(10) 0.0059(10) -0.0021(10)
C13 0.0221(13) 0.0198(13) 0.0113(11) 0.0019(9) 0.0056(10) 0.0019(11)
C19 0.0170(12) 0.0223(14) 0.0217(13) -0.0051(10) 0.0042(10) -0.0041(11)
C4 0.0228(13) 0.0189(13) 0.0126(11) -0.0009(9) 0.0042(10) 0.0021(11)
C8 0.0203(13) 0.0169(12) 0.0146(11) -0.0007(9) 0.0065(10) -0.0045(10)
C32 0.0288(15) 0.0217(14) 0.0347(16) -0.0020(12) 0.0034(12) 0.0031(12)
C5 0.0190(12) 0.0169(12) 0.0156(12) 0.0018(9) 0.0072(10) 0.0039(10)
C9 0.0174(12) 0.0149(12) 0.0143(11) -0.0006(9) 0.0022(9) 0.0005(10)
C15 0.0230(13) 0.0189(13) 0.0161(12) -0.0002(10) 0.0049(10) -0.0054(11)
C11 0.0147(12) 0.0168(12) 0.0148(11) 0.0035(9) 0.0043(9) -0.0005(10)
C1 0.0161(12) 0.0184(12) 0.0111(11) -0.0004(9) 0.0024(9) 0.0050(10)
C14 0.0268(14) 0.0217(13) 0.0202(13) 0.0064(10) 0.0084(11) -0.0046(11)
C3 0.0207(13) 0.0150(12) 0.0160(12) -0.0006(9) 0.0007(10) -0.0001(10)
C31 0.0256(15) 0.0445(18) 0.0349(16) -0.0011(14) 0.0098(13) 0.0010(14)
C18 0.0186(13) 0.0204(13) 0.0191(12) -0.0035(10) 0.0025(10) -0.0025(11)
C25 0.0175(13) 0.0290(15) 0.0208(13) -0.0025(11) 0.0001(10) -0.0008(11)
C24 0.0293(15) 0.0225(14) 0.0347(15) 0.0002(12) 0.0093(12) -0.0002(12)
C23 0.0246(14) 0.0316(16) 0.0260(14) -0.0039(12) 0.0091(11) 0.0003(12)
C27 0.0195(13) 0.0228(14) 0.0210(13) -0.0027(10) -0.0005(10) -0.0015(11)
C17 0.0154(12) 0.0231(14) 0.0147(12) -0.0018(10) 0.0006(9) -0.0035(10)
C28 0.0226(14) 0.0188(14) 0.0259(14) 0.0030(10) -0.0018(11) 0.0001(11)
C29 0.0351(17) 0.0221(15) 0.0512(19) 0.0114(13) 0.0055(15) 0.0050(13)
C30 0.0269(15) 0.0297(16) 0.0345(16) -0.0019(13) 0.0086(12) 0.0044(13)
C22 0.0314(15) 0.0242(15) 0.0333(16) 0.0075(12) 0.0082(12) 0.0015(12)
C21 0.0301(16) 0.0335(16) 0.0420(17) -0.0087(13) 0.0196(14) -0.0027(13)

loop_
_atom_type_symbol
_atom_type_description
_atom_type_scat_dispersion_real
_atom_type_scat_dispersion_imag
_atom_type_scat_source
C C 0.0033 0.0016 'International Tables Vol C Tables 4.2.6.8 and 6.1.1.4'
H H 0.0000 0.0000 'International Tables Vol C Tables 4.2.6.8 and 6.1.1.4'
N N 0.0061 0.0033 'International Tables Vol C Tables 4.2.6.8 and 6.1.1.4'
O O 0.0106 0.0060 'International Tables Vol C Tables 4.2.6.8 and 6.1.1.4'

loop_
_geom_angle_atom_site_label_1
_geom_angle_atom_site_label_2
_geom_angle_atom_site_label_3
_geom_angle
C1 O7 C9 121.77(18)
C13 O6 H6O 112(2)
C12 O5 H5O 110.9(19)
C3 O1 H1O 107(2)
C5 O2 H2O 106(2)
C8 O4 H4O 116(2)
C19 N1 C16 118.7(2)
C17 N2 C18 119.5(2)
C25 N3 C28 118.4(2)
C26 N4 C27 120.0(2)
O3 C7 C6 123.0(2)
O3 C7 C8 120.1(2)
C6 C7 C8 116.8(2)
C1 C6 C7 120.2(2)
C1 C6 C5 117.4(2)
C7 C6 C5 122.4(2)
N1 C16 C17 120.3(2)
N1 C16 C22 118.3(2)
C17 C16 C22 121.3(2)
O5 C12 C11 123.0(2)
O5 C12 C13 117.1(2)
C11 C12 C13 119.9(2)
C15 C10 C11 118.4(2)
C15 C10 C9 120.4(2)
C11 C10 C9 121.2(2)
N4 C26 C25 119.5(2)
N4 C26 C32 117.8(2)
C25 C26 C32 122.7(2)
C1 C2 C3 117.6(2)
C1 C2 H2 121.2
C3 C2 H2 121.2
O6 C13 C14 118.8(2)
O6 C13 C12 121.9(2)
C14 C13 C12 119.3(2)
N1 C19 C18 120.8(2)
N1 C19 C21 118.3(2)
C18 C19 C21 120.9(2)
C5 C4 C3 120.4(2)
C5 C4 H4 119.8
C3 C4 H4 119.8
O4 C8 C9 121.2(2)
O4 C8 C7 117.8(2)
C9 C8 C7 121.0(2)
C26 C32 H32A 109.5
C26 C32 H32B 109.5
H32A C32 H32B 109.5
C26 C32 H32C 109.5
H32A C32 H32C 109.5
H32B C32 H32C 109.5
O2 C5 C4 119.6(2)
O2 C5 C6 120.0(2)
C4 C5 C6 120.4(2)
C8 C9 O7 120.0(2)
C8 C9 C10 128.7(2)
O7 C9 C10 111.25(19)
C14 C15 C10 120.0(2)
C14 C15 H15 120.0
C10 C15 H15 120.0
C12 C11 C10 121.1(2)
C12 C11 H11 119.4
C10 C11 H11 119.4
O7 C1 C2 116.5(2)
O7 C1 C6 120.2(2)
C2 C1 C6 123.3(2)
C13 C14 C15 121.3(2)
C13 C14 H14 119.3
C15 C14 H14 119.3
O1 C3 C2 122.3(2)
O1 C3 C4 116.9(2)
C2 C3 C4 120.8(2)
C25 C31 H31A 109.5
C25 C31 H31B 109.5
H31A C31 H31B 109.5
C25 C31 H31C 109.5
H31A C31 H31C 109.5
H31B C31 H31C 109.5
N2 C18 C19 120.1(2)
N2 C18 C24 118.3(2)
C19 C18 C24 121.6(2)
N3 C25 C26 121.2(2)
N3 C25 C31 117.3(2)
C26 C25 C31 121.6(2)
C18 C24 H24A 109.5
C18 C24 H24B 109.5
H24A C24 H24B 109.5
C18 C24 H24C 109.5
H24A C24 H24C 109.5
H24B C24 H24C 109.5
C17 C23 H23A 109.5
C17 C23 H23B 109.5
H23A C23 H23B 109.5
C17 C23 H23C 109.5
H23A C23 H23C 109.5
H23B C23 H23C 109.5
N4 C27 C28 119.9(2)
N4 C27 C30 117.8(2)
C28 C27 C30 122.3(2)
N2 C17 C16 120.5(2)
N2 C17 C23 117.5(2)
C16 C17 C23 121.9(2)
N3 C28 C27 121.0(2)
N3 C28 C29 117.2(2)
C27 C28 C29 121.8(3)
C28 C29 H29A 109.5
C28 C29 H29B 109.5
H29A C29 H29B 109.5
C28 C29 H29C 109.5
H29A C29 H29C 109.5
H29B C29 H29C 109.5
C27 C30 H30A 109.5
C27 C30 H30B 109.5
H30A C30 H30B 109.5
C27 C30 H30C 109.5
H30A C30 H30C 109.5
H30B C30 H30C 109.5
C16 C22 H22A 109.5
C16 C22 H22B 109.5
H22A C22 H22B 109.5
C16 C22 H22C 109.5
H22A C22 H22C 109.5
H22B C22 H22C 109.5
C19 C21 H21A 109.5
C19 C21 H21B 109.5
H21A C21 H21B 109.5
C19 C21 H21C 109.5
H21A C21 H21C 109.5
H21B C21 H21C 109.5

loop_
_geom_bond_atom_site_label_1
_geom_bond_atom_site_label_2
_geom_bond_distance
O7 C1 1.371(3)
O7 C9 1.379(3)
O6 C13 1.367(3)
O6 H6O 0.90(3)
O5 C12 1.372(3)
O5 H5O 0.92(3)
O1 C3 1.342(3)
O1 H1O 0.89(4)
O2 C5 1.356(3)
O2 H2O 0.94(4)
O3 C7 1.262(3)
O4 C8 1.358(3)
O4 H4O 0.94(4)
N1 C19 1.342(3)
N1 C16 1.350(3)
N2 C17 1.337(3)
N2 C18 1.342(3)
N3 C25 1.344(3)
N3 C28 1.347(3)
N4 C26 1.341(3)
N4 C27 1.342(3)
C7 C6 1.425(3)
C7 C8 1.451(3)
C6 C1 1.393(3)
C6 C5 1.428(3)
C16 C17 1.400(3)
C16 C22 1.499(4)
C12 C11 1.378(3)
C12 C13 1.399(3)
C10 C15 1.398(3)
C10 C11 1.406(3)
C10 C9 1.467(3)
C26 C25 1.403(4)
C26 C32 1.496(4)
C2 C1 1.383(3)
C2 C3 1.400(3)
C2 H2 0.9500
C13 C14 1.377(3)
C19 C18 1.401(3)
C19 C21 1.505(4)
C4 C5 1.363(3)
C4 C3 1.405(3)
C4 H4 0.9500
C8 C9 1.362(3)
C32 H32A 0.9800
C32 H32B 0.9800
C32 H32C 0.9800
C15 C14 1.389(3)
C15 H15 0.9500
C11 H11 0.9500
C14 H14 0.9500
C31 C25 1.509(4)
C31 H31A 0.9800
C31 H31B 0.9800
C31 H31C 0.9800
C18 C24 1.496(4)
C24 H24A 0.9800
C24 H24B 0.9800
C24 H24C 0.9800
C23 C17 1.503(3)
C23 H23A 0.9800
C23 H23B 0.9800
C23 H23C 0.9800
C27 C28 1.396(4)
C27 C30 1.500(4)
C28 C29 1.503(4)
C29 H29A 0.9800
C29 H29B 0.9800
C29 H29C 0.9800
C30 H30A 0.9800
C30 H30B 0.9800
C30 H30C 0.9800
C22 H22A 0.9800
C22 H22B 0.9800
C22 H22C 0.9800
C21 H21A 0.9800
C21 H21B 0.9800
C21 H21C 0.9800

loop_
_geom_torsion_atom_site_label_1
_geom_torsion_atom_site_label_2
_geom_torsion_atom_site_label_3
_geom_torsion_atom_site_label_4
_geom_torsion
O3 C7 C6 C1 179.7(2)
C8 C7 C6 C1 -1.1(3)
O3 C7 C6 C5 -0.7(4)
C8 C7 C6 C5 178.4(2)
C19 N1 C16 C17 0.1(3)
C19 N1 C16 C22 179.7(2)
C27 N4 C26 C25 0.1(3)
C27 N4 C26 C32 179.9(2)
O5 C12 C13 O6 0.5(3)
C11 C12 C13 O6 -178.9(2)
O5 C12 C13 C14 -179.6(2)
C11 C12 C13 C14 1.0(4)
C16 N1 C19 C18 0.6(3)
C16 N1 C19 C21 -179.1(2)
O3 C7 C8 O4 0.6(4)
C6 C7 C8 O4 -178.7(2)
O3 C7 C8 C9 179.7(2)
C6 C7 C8 C9 0.5(3)
C3 C4 C5 O2 -179.3(2)
C3 C4 C5 C6 0.4(4)
C1 C6 C5 O2 179.6(2)
C7 C6 C5 O2 0.0(3)
C1 C6 C5 C4 -0.1(3)
C7 C6 C5 C4 -179.7(2)
O4 C8 C9 O7 -179.7(2)
C7 C8 C9 O7 1.1(4)
O4 C8 C9 C10 1.2(4)
C7 C8 C9 C10 -177.9(2)
C1 O7 C9 C8 -2.2(3)
C1 O7 C9 C10 176.97(19)
C15 C10 C9 C8 178.2(2)
C11 C10 C9 C8 -2.1(4)
C15 C10 C9 O7 -0.9(3)
C11 C10 C9 O7 178.8(2)
C11 C10 C15 C14 0.5(4)
C9 C10 C15 C14 -179.7(2)
O5 C12 C11 C10 179.3(2)
C13 C12 C11 C10 -1.3(4)
C15 C10 C11 C12 0.6(3)
C9 C10 C11 C12 -179.2(2)
C9 O7 C1 C2 -178.1(2)
C9 O7 C1 C6 1.6(3)
C3 C2 C1 O7 179.2(2)
C3 C2 C1 C6 -0.5(4)
C7 C6 C1 O7 0.1(3)
C5 C6 C1 O7 -179.5(2)
C7 C6 C1 C2 179.8(2)
C5 C6 C1 C2 0.2(3)
O6 C13 C14 C15 180.0(2)
C12 C13 C14 C15 0.1(4)
C10 C15 C14 C13 -0.9(4)
C1 C2 C3 O1 -179.5(2)
C1 C2 C3 C4 0.7(4)
C5 C4 C3 O1 179.5(2)
C5 C4 C3 C2 -0.7(4)
C17 N2 C18 C19 -0.8(3)
C17 N2 C18 C24 178.1(2)
N1 C19 C18 N2 -0.3(4)
C21 C19 C18 N2 179.4(2)
N1 C19 C18 C24 -179.1(2)
C21 C19 C18 C24 0.5(4)
C28 N3 C25 C26 -0.1(4)
C28 N3 C25 C31 178.7(2)
N4 C26 C25 N3 -0.3(4)
C32 C26 C25 N3 179.9(2)
N4 C26 C25 C31 -179.0(2)
C32 C26 C25 C31 1.2(4)
C26 N4 C27 C28 0.4(3)
C26 N4 C27 C30 -179.8(2)
C18 N2 C17 C16 1.5(3)
C18 N2 C17 C23 -175.2(2)
N1 C16 C17 N2 -1.2(3)
C22 C16 C17 N2 179.3(2)
N1 C16 C17 C23 175.3(2)
C22 C16 C17 C23 -4.2(4)
C25 N3 C28 C27 0.6(4)
C25 N3 C28 C29 -178.1(2)
N4 C27 C28 N3 -0.8(4)
C30 C27 C28 N3 179.5(2)
N4 C27 C28 C29 177.9(2)
C30 C27 C28 C29 -1.9(4)
